data_7217662
loop_
_publ_author_name
'Thorat, Shridhar H.'
'Patwadkar, Manjusha V.'
'Gonnade, Rajesh G.'
'Vaidhyanathan, R.'

_publ_section_title
;
 Capturing a novel metastable polymorph of the anticancer drug gefitinib
;
_journal_issue 37
_journal_name_full CrystEngComm
_journal_page_first 8638
_journal_paper_doi 10.1039/C4CE01446D
_journal_volume 16
_journal_year 2014
_chemical_formula_moiety 'C22 H24 Cl F N4 O3'
_chemical_formula_sum 'C22 H24 Cl F N4 O3'
_chemical_formula_weight 446.90
_chemical_melting_point 466.5(5)
_chemical_name_common Iressa
_chemical_name_systematic Gefitinib
_space_group_IT_number 2
_symmetry_cell_setting triclinic
_symmetry_space_group_name_Hall '-P 1'
_symmetry_space_group_name_H-M 'P -1'
_atom_sites_solution_hydrogens geom
_atom_sites_solution_primary direct
_atom_sites_solution_secondary difmap
_audit_creation_method SHELXL-97
_cell_angle_alpha 80.3020(10)
_cell_angle_beta 75.6620(10)
_cell_angle_gamma 89.2670(10)
_cell_formula_units_Z 2
_cell_length_a 7.1645(2)
_cell_length_b 10.8025(3)
_cell_length_c 14.3429(4)
_cell_measurement_reflns_used 9870
_cell_measurement_temperature 100(2)
_cell_measurement_theta_max 68.22
_cell_measurement_theta_min 3.23
_cell_volume 1059.63(5)
_computing_cell_refinement 'Bruker SAINT'
_computing_data_collection 'Bruker APEX2'
_computing_data_reduction 'Bruker SAINT'
_computing_molecular_graphics 'Bruker SHELXTL'
_computing_publication_material 'Bruker SHELXTL'
_computing_structure_refinement 'SHELXL-2013 (Sheldrick 2013)'
_computing_structure_solution 'SHELXS-97 (Sheldrick 2008)'
_diffrn_ambient_temperature 100(2)
_diffrn_measured_fraction_theta_full 0.983
_diffrn_measured_fraction_theta_max 0.983
_diffrn_measurement_device_type 'Bruker PHOTON-100 CMOS detector'
_diffrn_measurement_method '\f and \w scans'
_diffrn_radiation_monochromator graphite
_diffrn_radiation_source 'fine-focus sealed tube'
_diffrn_radiation_type CuK\a
_diffrn_radiation_wavelength 1.54178
_diffrn_reflns_av_R_equivalents 0.0339
_diffrn_reflns_av_sigmaI/netI 0.0218
_diffrn_reflns_limit_h_max 8
_diffrn_reflns_limit_h_min -8
_diffrn_reflns_limit_k_max 12
_diffrn_reflns_limit_k_min -12
_diffrn_reflns_limit_l_max 17
_diffrn_reflns_limit_l_min -17
_diffrn_reflns_number 22103
_diffrn_reflns_theta_full 68.30
_diffrn_reflns_theta_max 68.30
_diffrn_reflns_theta_min 3.23
_exptl_absorpt_coefficient_mu 1.951
_exptl_absorpt_correction_T_max 0.9620
_exptl_absorpt_correction_T_min 0.8288
_exptl_absorpt_correction_type multi-scan
_exptl_absorpt_process_details 'Bruker SADABS'
_exptl_crystal_colour colourless
_exptl_crystal_density_diffrn 1.401
_exptl_crystal_density_method 'not measured'
_exptl_crystal_description plate
_exptl_crystal_F_000 468
_exptl_crystal_recrystallization_method 'Re-crystallisation from solvent: toluene'
_exptl_crystal_size_max 0.10
_exptl_crystal_size_mid 0.08
_exptl_crystal_size_min 0.02
_refine_diff_density_max 0.380
_refine_diff_density_min -0.305
_refine_diff_density_rms 0.050
_refine_ls_extinction_method none
_refine_ls_goodness_of_fit_ref 1.109
_refine_ls_hydrogen_treatment refall
_refine_ls_matrix_type full
_refine_ls_number_parameters 376
_refine_ls_number_reflns 3826
_refine_ls_number_restraints 0
_refine_ls_restrained_S_all 1.109
_refine_ls_R_factor_all 0.0373
_refine_ls_R_factor_gt 0.0328
_refine_ls_shift/su_max 0.001
_refine_ls_shift/su_mean 0.000
_refine_ls_structure_factor_coef Fsqd
_refine_ls_weighting_details 'calc w=1/[\s^2^(Fo^2^)+(0.0382P)^2^+0.6108P] where P=(Fo^2^+2Fc^2^)/3'
_refine_ls_weighting_scheme calc
_refine_ls_wR_factor_gt 0.0859
_refine_ls_wR_factor_ref 0.0885
_reflns_number_gt 3432
_reflns_number_total 3826
_reflns_threshold_expression >2sigma(I)
_cod_data_source_file c4ce01446d2.cif
_cod_data_source_block Form_II
_cod_depositor_comments
;
The following automatic conversions were performed:

'_chemical_melting_point' value '466-467' was changed to '466.5(5)' -
the average value was taken and precision was estimated.

Automatic conversion script
Id: cif_fix_values 2281 2013-09-26 08:29:07Z andrius 

 Adding full bibliography for 7217661--7217662.cif.
;
_cod_original_sg_symbol_H-M P-1
_cod_database_code 7217662

loop_
_symmetry_equiv_pos_as_xyz
'x, y, z'
'-x, -y, -z'

loop_
_atom_site_label
_atom_site_type_symbol
_atom_site_fract_x
_atom_site_fract_y
_atom_site_fract_z
_atom_site_U_iso_or_equiv
_atom_site_adp_type
_atom_site_occupancy
_atom_site_symmetry_multiplicity
_atom_site_calc_flag
Cl1 Cl -0.24746(6) 0.46707(4) 0.92400(3) 0.02810(13) Uani 1 1 d
F1 F -0.13372(14) 0.29445(8) 0.78237(7) 0.0218(2) Uani 1 1 d
N1 N 0.26223(18) 0.99641(12) 0.36139(9) 0.0162(3) Uani 1 1 d
C2 C 0.2057(2) 0.87776(15) 0.38452(11) 0.0167(3) Uani 1 1 d
N3 N 0.15860(18) 0.80429(12) 0.47327(9) 0.0159(3) Uani 1 1 d
C4 C 0.1720(2) 0.85805(14) 0.54808(11) 0.0140(3) Uani 1 1 d
N4 N 0.11971(19) 0.78805(13) 0.64019(10) 0.0159(3) Uani 1 1 d
C5 C 0.2645(2) 1.04782(14) 0.61083(11) 0.0140(3) Uani 1 1 d
C6 C 0.3265(2) 1.17103(14) 0.59037(11) 0.0137(3) Uani 1 1 d
O6 O 0.35968(15) 1.23991(10) 0.65629(7) 0.0157(2) Uani 1 1 d
C7 C 0.3628(2) 1.23925(14) 0.49248(11) 0.0137(3) Uani 1 1 d
O7 O 0.41893(15) 1.36118(10) 0.48211(7) 0.0168(2) Uani 1 1 d
C8 C 0.3400(2) 1.17957(14) 0.41878(11) 0.0145(3) Uani 1 1 d
C9 C 0.2790(2) 1.05237(14) 0.43855(11) 0.0137(3) Uani 1 1 d
C10 C 0.2377(2) 0.98585(14) 0.53513(11) 0.0134(3) Uani 1 1 d
C11 C 0.0516(2) 0.66265(14) 0.66882(11) 0.0146(3) Uani 1 1 d
C12 C -0.0543(2) 0.62901(15) 0.76559(12) 0.0178(3) Uani 1 1 d
C13 C -0.1165(2) 0.50630(15) 0.80324(11) 0.0182(3) Uani 1 1 d
C14 C -0.0753(2) 0.41574(14) 0.74407(11) 0.0167(3) Uani 1 1 d
C15 C 0.0254(2) 0.44710(15) 0.64801(12) 0.0172(3) Uani 1 1 d
C16 C 0.0901(2) 0.57019(15) 0.60946(11) 0.0164(3) Uani 1 1 d
C17 C 0.3331(2) 1.17847(15) 0.75596(11) 0.0161(3) Uani 1 1 d
C18 C 0.3742(2) 1.27930(15) 0.81054(11) 0.0189(3) Uani 1 1 d
C19 C 0.4027(2) 1.22877(16) 0.91164(12) 0.0205(3) Uani 1 1 d
N20 N 0.24178(19) 1.15155(13) 0.97851(9) 0.0186(3) Uani 1 1 d
C21 C 0.0651(2) 1.22327(16) 0.99704(12) 0.0208(4) Uani 1 1 d
C22 C -0.0947(3) 1.14835(17) 1.07485(12) 0.0233(4) Uani 1 1 d
O23 O -0.03761(17) 1.10931(11) 1.16443(8) 0.0225(3) Uani 1 1 d
C24 C 0.1317(3) 1.03618(16) 1.14609(12) 0.0236(4) Uani 1 1 d
C25 C 0.2943(3) 1.11055(16) 1.07125(12) 0.0217(4) Uani 1 1 d
C26 C 0.4458(2) 1.43628(15) 0.38690(11) 0.0177(3) Uani 1 1 d
H2 H 0.193(2) 0.8363(17) 0.3326(13) 0.017(4) Uiso 1 1 d
H4 H 0.106(3) 0.8258(18) 0.6851(14) 0.015(5) Uiso 1 1 d
H5 H 0.242(2) 1.0040(16) 0.6761(13) 0.015(4) Uiso 1 1 d
H8 H 0.366(3) 1.2222(17) 0.3520(14) 0.019(4) Uiso 1 1 d
H12 H -0.084(3) 0.6894(19) 0.8056(14) 0.027(5) Uiso 1 1 d
H15 H 0.053(3) 0.3859(18) 0.6095(13) 0.019(4) Uiso 1 1 d
H16 H 0.163(3) 0.5923(17) 0.5441(14) 0.021(5) Uiso 1 1 d
H17A H 0.423(3) 1.1088(17) 0.7600(13) 0.017(4) Uiso 1 1 d
H17B H 0.203(3) 1.1452(16) 0.7803(12) 0.013(4) Uiso 1 1 d
H18A H 0.272(3) 1.3442(18) 0.8149(13) 0.020(4) Uiso 1 1 d
H18B H 0.495(3) 1.3232(17) 0.7738(13) 0.021(5) Uiso 1 1 d
H19A H 0.431(3) 1.3042(18) 0.9413(13) 0.020(5) Uiso 1 1 d
H19B H 0.518(3) 1.1756(17) 0.9047(13) 0.020(5) Uiso 1 1 d
H21A H 0.023(3) 1.2432(17) 0.9366(14) 0.019(4) Uiso 1 1 d
H21B H 0.088(3) 1.306(2) 1.0159(14) 0.029(5) Uiso 1 1 d
H22A H -0.134(3) 1.0739(19) 1.0526(14) 0.023(5) Uiso 1 1 d
H22B H -0.209(3) 1.2015(17) 1.0919(13) 0.020(4) Uiso 1 1 d
H24A H 0.164(3) 1.0154(18) 1.2089(15) 0.028(5) Uiso 1 1 d
H24B H 0.100(3) 0.9602(19) 1.1251(14) 0.022(5) Uiso 1 1 d
H25A H 0.330(3) 1.1862(18) 1.0987(13) 0.022(5) Uiso 1 1 d
H25B H 0.413(3) 1.0553(19) 1.0596(14) 0.029(5) Uiso 1 1 d
H26A H 0.324(3) 1.4370(17) 0.3651(13) 0.017(4) Uiso 1 1 d
H26B H 0.548(3) 1.4035(17) 0.3399(13) 0.016(4) Uiso 1 1 d
H26C H 0.482(3) 1.5205(19) 0.3934(14) 0.023(5) Uiso 1 1 d

loop_
_atom_site_aniso_label
_atom_site_aniso_U_11
_atom_site_aniso_U_22
_atom_site_aniso_U_33
_atom_site_aniso_U_23
_atom_site_aniso_U_13
_atom_site_aniso_U_12
Cl1 0.0401(3) 0.0204(2) 0.0187(2) -0.00344(15) 0.00293(17) -0.00944(17)
F1 0.0308(5) 0.0114(5) 0.0229(5) -0.0017(4) -0.0067(4) -0.0044(4)
N1 0.0173(6) 0.0168(7) 0.0154(6) -0.0050(5) -0.0042(5) 0.0001(5)
C2 0.0183(8) 0.0182(8) 0.0153(8) -0.0062(6) -0.0048(6) 0.0002(6)
N3 0.0163(6) 0.0158(7) 0.0161(6) -0.0047(5) -0.0040(5) 0.0001(5)
C4 0.0113(7) 0.0148(8) 0.0156(7) -0.0032(6) -0.0022(6) 0.0018(6)
N4 0.0210(7) 0.0134(7) 0.0135(7) -0.0056(5) -0.0023(5) -0.0018(5)
C5 0.0138(7) 0.0143(8) 0.0130(7) -0.0022(6) -0.0020(6) 0.0007(6)
C6 0.0126(7) 0.0156(8) 0.0136(7) -0.0052(6) -0.0029(6) 0.0019(6)
O6 0.0226(6) 0.0130(5) 0.0116(5) -0.0026(4) -0.0037(4) -0.0022(4)
C7 0.0119(7) 0.0119(8) 0.0166(7) -0.0020(6) -0.0028(6) 0.0009(6)
O7 0.0230(6) 0.0126(6) 0.0140(5) -0.0008(4) -0.0038(4) -0.0023(4)
C8 0.0145(7) 0.0161(8) 0.0122(7) -0.0013(6) -0.0026(6) 0.0008(6)
C9 0.0108(7) 0.0156(8) 0.0151(7) -0.0046(6) -0.0025(6) 0.0016(6)
C10 0.0112(7) 0.0143(8) 0.0147(7) -0.0038(6) -0.0023(6) 0.0018(6)
C11 0.0141(7) 0.0131(8) 0.0171(7) -0.0021(6) -0.0051(6) 0.0004(6)
C12 0.0209(8) 0.0156(8) 0.0178(8) -0.0066(6) -0.0039(6) -0.0008(6)
C13 0.0199(8) 0.0176(8) 0.0166(8) -0.0029(6) -0.0035(6) -0.0028(6)
C14 0.0181(8) 0.0111(8) 0.0220(8) -0.0015(6) -0.0078(6) -0.0015(6)
C15 0.0184(8) 0.0154(8) 0.0207(8) -0.0081(6) -0.0066(6) 0.0047(6)
C16 0.0164(7) 0.0155(8) 0.0167(8) -0.0036(6) -0.0025(6) 0.0019(6)
C17 0.0203(8) 0.0156(8) 0.0112(7) -0.0008(6) -0.0022(6) -0.0023(6)
C18 0.0233(8) 0.0179(8) 0.0144(8) -0.0024(6) -0.0022(6) -0.0051(7)
C19 0.0240(9) 0.0210(9) 0.0162(8) -0.0028(6) -0.0042(6) -0.0057(7)
N20 0.0241(7) 0.0179(7) 0.0129(6) -0.0026(5) -0.0030(5) -0.0032(5)
C21 0.0281(9) 0.0188(9) 0.0164(8) -0.0032(6) -0.0074(7) -0.0011(7)
C22 0.0281(9) 0.0237(9) 0.0186(8) -0.0063(7) -0.0043(7) -0.0020(7)
O23 0.0316(6) 0.0206(6) 0.0142(5) -0.0056(4) -0.0012(5) -0.0031(5)
C24 0.0374(10) 0.0173(9) 0.0155(8) -0.0034(6) -0.0049(7) -0.0003(7)
C25 0.0290(9) 0.0207(9) 0.0161(8) -0.0045(7) -0.0062(7) 0.0012(7)
C26 0.0211(8) 0.0148(9) 0.0155(8) 0.0019(6) -0.0044(6) -0.0028(6)

loop_
_atom_type_symbol
_atom_type_description
_atom_type_scat_dispersion_real
_atom_type_scat_dispersion_imag
_atom_type_scat_source
C C 0.0181 0.0091 'International Tables Vol C Tables 4.2.6.8 and 6.1.1.4'
H H 0.0000 0.0000 'International Tables Vol C Tables 4.2.6.8 and 6.1.1.4'
N N 0.0311 0.0180 'International Tables Vol C Tables 4.2.6.8 and 6.1.1.4'
O O 0.0492 0.0322 'International Tables Vol C Tables 4.2.6.8 and 6.1.1.4'
Cl Cl 0.3639 0.7018 'International Tables Vol C Tables 4.2.6.8 and 6.1.1.4'
F F 0.0727 0.0534 'International Tables Vol C Tables 4.2.6.8 and 6.1.1.4'

loop_
_geom_angle_atom_site_label_1
_geom_angle_atom_site_label_2
_geom_angle_atom_site_label_3
_geom_angle
C2 N1 C9 115.13(13)
N1 C2 N3 128.93(14)
N1 C2 H2 117.1(11)
N3 C2 H2 114.0(11)
C4 N3 C2 116.23(13)
N3 C4 N4 118.30(14)
N3 C4 C10 121.95(14)
N4 C4 C10 119.75(13)
C4 N4 C11 128.88(13)
C4 N4 H4 116.7(13)
C11 N4 H4 113.3(13)
C6 C5 C10 120.30(14)
C6 C5 H5 119.1(11)
C10 C5 H5 120.6(11)
O6 C6 C5 125.71(13)
O6 C6 C7 113.94(13)
C5 C6 C7 120.35(13)
C6 O6 C17 118.05(11)
O7 C7 C8 125.61(13)
O7 C7 C6 114.72(13)
C8 C7 C6 119.67(14)
C7 O7 C26 117.24(12)
C7 C8 C9 120.56(14)
C7 C8 H8 121.7(11)
C9 C8 H8 117.7(11)
N1 C9 C8 118.10(13)
N1 C9 C10 121.91(14)
C8 C9 C10 120.00(14)
C9 C10 C5 119.07(14)
C9 C10 C4 115.79(13)
C5 C10 C4 125.14(14)
C12 C11 C16 118.93(14)
C12 C11 N4 116.06(14)
C16 C11 N4 124.94(14)
C13 C12 C11 120.82(15)
C13 C12 H12 119.0(12)
C11 C12 H12 120.2(12)
C12 C13 C14 119.57(14)
C12 C13 Cl1 119.82(12)
C14 C13 Cl1 120.60(12)
F1 C14 C15 120.17(14)
F1 C14 C13 119.18(14)
C15 C14 C13 120.65(15)
C14 C15 C16 120.31(15)
C14 C15 H15 119.9(11)
C16 C15 H15 119.8(11)
C15 C16 C11 119.70(14)
C15 C16 H16 121.1(11)
C11 C16 H16 119.2(11)
O6 C17 C18 105.35(12)
O6 C17 H17A 110.3(10)
C18 C17 H17A 110.9(10)
O6 C17 H17B 109.0(10)
C18 C17 H17B 112.0(10)
H17A C17 H17B 109.2(15)
C17 C18 C19 114.06(14)
C17 C18 H18A 111.4(11)
C19 C18 H18A 110.2(10)
C17 C18 H18B 108.5(11)
C19 C18 H18B 105.7(11)
H18A C18 H18B 106.6(15)
N20 C19 C18 115.43(13)
N20 C19 H19A 110.3(10)
C18 C19 H19A 107.5(10)
N20 C19 H19B 106.9(11)
C18 C19 H19B 108.9(10)
H19A C19 H19B 107.6(15)
C21 N20 C25 108.80(12)
C21 N20 C19 111.29(13)
C25 N20 C19 108.01(13)
N20 C21 C22 111.22(14)
N20 C21 H21A 108.7(11)
C22 C21 H21A 108.7(11)
N20 C21 H21B 111.7(11)
C22 C21 H21B 110.2(11)
H21A C21 H21B 106.2(15)
O23 C22 C21 111.62(14)
O23 C22 H22A 109.1(11)
C21 C22 H22A 111.1(11)
O23 C22 H22B 105.5(10)
C21 C22 H22B 110.2(11)
H22A C22 H22B 109.2(15)
C24 O23 C22 109.49(12)
O23 C24 C25 110.91(14)
O23 C24 H24A 104.9(12)
C25 C24 H24A 110.8(12)
O23 C24 H24B 108.6(11)
C25 C24 H24B 111.5(11)
H24A C24 H24B 109.9(16)
N20 C25 C24 111.35(14)
N20 C25 H25A 110.9(10)
C24 C25 H25A 108.8(10)
N20 C25 H25B 109.3(11)
C24 C25 H25B 108.9(11)
H25A C25 H25B 107.5(15)
O7 C26 H26A 110.1(10)
O7 C26 H26B 110.6(10)
H26A C26 H26B 109.2(14)
O7 C26 H26C 106.0(11)
H26A C26 H26C 111.0(15)
H26B C26 H26C 109.9(15)

loop_
_geom_bond_atom_site_label_1
_geom_bond_atom_site_label_2
_geom_bond_distance
Cl1 C13 1.7373(16)
F1 C14 1.3606(18)
N1 C2 1.312(2)
N1 C9 1.3776(19)
C2 N3 1.348(2)
C2 H2 0.954(18)
N3 C4 1.327(2)
C4 N4 1.372(2)
C4 C10 1.431(2)
N4 C11 1.404(2)
N4 H4 0.804(19)
C5 C6 1.369(2)
C5 C10 1.420(2)
C5 H5 0.951(18)
C6 O6 1.3627(18)
C6 C7 1.434(2)
O6 C17 1.4385(18)
C7 O7 1.3553(19)
C7 C8 1.370(2)
O7 C26 1.4354(18)
C8 C9 1.408(2)
C8 H8 0.964(18)
C9 C10 1.411(2)
C11 C12 1.396(2)
C11 C16 1.401(2)
C12 C13 1.379(2)
C12 H12 0.93(2)
C13 C14 1.383(2)
C14 C15 1.375(2)
C15 C16 1.389(2)
C15 H15 0.920(19)
C16 H16 0.945(19)
C17 C18 1.515(2)
C17 H17A 0.990(19)
C17 H17B 0.963(18)
C18 C19 1.523(2)
C18 H18A 1.005(19)
C18 H18B 0.98(2)
C19 N20 1.467(2)
C19 H19A 1.025(19)
C19 H19B 0.996(19)
N20 C21 1.466(2)
N20 C25 1.467(2)
C21 C22 1.516(2)
C21 H21A 0.976(19)
C21 H21B 1.00(2)
C22 O23 1.438(2)
C22 H22A 0.98(2)
C22 H22B 0.997(19)
O23 C24 1.432(2)
C24 C25 1.506(2)
C24 H24A 0.97(2)
C24 H24B 0.97(2)
C25 H25A 1.03(2)
C25 H25B 1.03(2)
C26 H26A 1.000(19)
C26 H26B 0.971(19)
C26 H26C 0.98(2)

loop_
_geom_hbond_atom_site_label_D
_geom_hbond_atom_site_label_H
_geom_hbond_atom_site_label_A
_geom_hbond_distance_DH
_geom_hbond_distance_HA
_geom_hbond_distance_DA
_geom_hbond_angle_DHA
_geom_hbond_site_symmetry_A
N4 H4 O23 0.804(19) 2.32(2) 3.1052(17) 166.9(17) 2_577
C5 H5 O23 0.951(18) 2.514(18) 3.3980(18) 154.6(14) 2_577
C12 H12 O23 0.93(2) 2.49(2) 3.281(2) 142.6(16) 2_577
C2 H2 F1 0.954(18) 2.458(19) 3.4048(18) 171.6(15) 2_566
C26 H26C O6 0.98(2) 2.75(2) 3.678(2) 160.1(15) 2_686
C26 H26C O7 0.98(2) 2.60(2) 3.405(2) 140.4(14) 2_686
C19 H19A Cl1 1.025(19) 2.852(19) 3.6714(17) 137.3(13) 1_665

loop_
_geom_torsion_atom_site_label_1
_geom_torsion_atom_site_label_2
_geom_torsion_atom_site_label_3
_geom_torsion_atom_site_label_4
_geom_torsion
C9 N1 C2 N3 1.4(2)
N1 C2 N3 C4 -0.6(2)
C2 N3 C4 N4 177.99(13)
C2 N3 C4 C10 -1.6(2)
N3 C4 N4 C11 0.2(2)
C10 C4 N4 C11 179.81(14)
C10 C5 C6 O6 -179.15(13)
C10 C5 C6 C7 0.8(2)
C5 C6 O6 C17 1.8(2)
C7 C6 O6 C17 -178.10(12)
O6 C6 C7 O7 -1.63(18)
C5 C6 C7 O7 178.46(13)
O6 C6 C7 C8 178.19(13)
C5 C6 C7 C8 -1.7(2)
C8 C7 O7 C26 3.9(2)
C6 C7 O7 C26 -176.26(13)
O7 C7 C8 C9 -179.38(13)
C6 C7 C8 C9 0.8(2)
C2 N1 C9 C8 179.68(13)
C2 N1 C9 C10 -0.1(2)
C7 C8 C9 N1 -178.73(13)
C7 C8 C9 C10 1.0(2)
N1 C9 C10 C5 177.76(13)
C8 C9 C10 C5 -2.0(2)
N1 C9 C10 C4 -1.8(2)
C8 C9 C10 C4 178.46(13)
C6 C5 C10 C9 1.1(2)
C6 C5 C10 C4 -179.40(14)
N3 C4 C10 C9 2.7(2)
N4 C4 C10 C9 -176.91(13)
N3 C4 C10 C5 -176.84(14)
N4 C4 C10 C5 3.6(2)
C4 N4 C11 C12 -157.57(15)
C4 N4 C11 C16 25.6(2)
C16 C11 C12 C13 1.6(2)
N4 C11 C12 C13 -175.46(14)
C11 C12 C13 C14 -0.8(2)
C11 C12 C13 Cl1 179.81(12)
C12 C13 C14 F1 178.65(14)
Cl1 C13 C14 F1 -2.0(2)
C12 C13 C14 C15 -0.5(2)
Cl1 C13 C14 C15 178.83(12)
F1 C14 C15 C16 -178.10(13)
C13 C14 C15 C16 1.1(2)
C14 C15 C16 C11 -0.3(2)
C12 C11 C16 C15 -1.1(2)
N4 C11 C16 C15 175.72(14)
C6 O6 C17 C18 -178.26(12)
O6 C17 C18 C19 -165.77(13)
C17 C18 C19 N20 -57.2(2)
C18 C19 N20 C21 -61.06(18)
C18 C19 N20 C25 179.58(14)
C25 N20 C21 C22 -54.61(17)
C19 N20 C21 C22 -173.49(13)
N20 C21 C22 O23 56.83(18)
C21 C22 O23 C24 -57.82(18)
C22 O23 C24 C25 58.75(17)
C21 N20 C25 C24 56.01(17)
C19 N20 C25 C24 176.94(14)
O23 C24 C25 N20 -59.20(18)
